data_7712761
loop_
_publ_author_name
'Werner, Luis'
'Hock, Andreas'
'Luz, Christian'
'Riethmann, Melanie'
'Radius, Udo'

_publ_section_title
;
 Subvalent Group 13 Molecules by Carbene-induced Hydrogen Abstraction
;
_journal_name_full 'Dalton Transactions'
_journal_paper_doi 10.1039/D3DT00765K
_journal_year 2023
_chemical_formula_moiety 'C37 H53 Al N2'
_chemical_formula_sum 'C37 H53 Al N2'
_chemical_formula_weight 552.79
_space_group_crystal_system monoclinic
_space_group_IT_number 14
_space_group_name_Hall '-P 2yn'
_space_group_name_H-M_alt 'P 1 21/n 1'
_atom_sites_solution_hydrogens mixed
_atom_sites_solution_primary dual
_atom_sites_solution_secondary difmap
_audit_creation_method SHELXL-2018/3
_audit_update_record
;
2023-03-13 deposited with the CCDC.	2023-04-10 downloaded from the CCDC.
;
_cell_angle_alpha 90
_cell_angle_beta 104.0520(10)
_cell_angle_gamma 90
_cell_formula_units_Z 4
_cell_length_a 12.15590(10)
_cell_length_b 17.0754(2)
_cell_length_c 17.5505(2)
_cell_measurement_reflns_used 22040
_cell_measurement_temperature 100.00(10)
_cell_measurement_theta_max 77.3760
_cell_measurement_theta_min 3.6780
_cell_volume 3533.89(7)
_computing_cell_refinement 'CrysAlisPro 1.171.40.53 (Rigaku OD, 2019)'
_computing_data_collection 'CrysAlisPro 1.171.40.53 (Rigaku OD, 2019)'
_computing_data_reduction 'CrysAlisPro 1.171.40.53 (Rigaku OD, 2019)'
_computing_molecular_graphics 'ShelXLe (Huebschle et all, 2011)'
_computing_publication_material 'SHELXL-2014/6 (Sheldrick, 2014)'
_computing_structure_refinement 'SHELXL-2018/3 (Sheldrick, 2018)'
_computing_structure_solution 'SHELXT 2014/5 (Sheldrick, 2014)'
_diffrn_ambient_temperature 100.00(10)
_diffrn_detector_area_resol_mean 10.0000
_diffrn_detector_type HyPix
_diffrn_measured_fraction_theta_full 1.000
_diffrn_measured_fraction_theta_max 0.976
_diffrn_measurement_device_type 'XtaLAB Synergy, Dualflex, HyPix'
_diffrn_measurement_method '\w scans'
_diffrn_radiation_type CuK\a
_diffrn_radiation_wavelength 1.54184
_diffrn_reflns_av_R_equivalents 0.0370
_diffrn_reflns_av_unetI/netI 0.0264
_diffrn_reflns_Laue_measured_fraction_full 1.000
_diffrn_reflns_Laue_measured_fraction_max 0.976
_diffrn_reflns_limit_h_max 15
_diffrn_reflns_limit_h_min -15
_diffrn_reflns_limit_k_max 18
_diffrn_reflns_limit_k_min -21
_diffrn_reflns_limit_l_max 22
_diffrn_reflns_limit_l_min -21
_diffrn_reflns_number 37071
_diffrn_reflns_point_group_measured_fraction_full 1.000
_diffrn_reflns_point_group_measured_fraction_max 0.976
_diffrn_reflns_theta_full 67.684
_diffrn_reflns_theta_max 77.364
_diffrn_reflns_theta_min 3.666
_diffrn_source 'micro-focus sealed X-ray tube'
_diffrn_source_type 'PhotonJet (Cu) X-ray Source'
_exptl_absorpt_coefficient_mu 0.671
_exptl_absorpt_correction_T_max 1.00000
_exptl_absorpt_correction_T_min 0.70185
_exptl_absorpt_correction_type multi-scan
_exptl_absorpt_process_details
;
CrysAlisPro 1.171.40.57a (Rigaku Oxford Diffraction, 2019)
Empirical absorption correction using spherical harmonics,
 implemented in SCALE3 ABSPACK scaling algorithm.
;
_exptl_crystal_colour colourless
_exptl_crystal_density_diffrn 1.039
_exptl_crystal_description block
_exptl_crystal_F_000 1208
_exptl_crystal_size_max 0.25
_exptl_crystal_size_mid 0.23
_exptl_crystal_size_min 0.15
_refine_diff_density_max 0.878
_refine_diff_density_min -0.281
_refine_diff_density_rms 0.042
_refine_ls_extinction_method none
_refine_ls_goodness_of_fit_ref 1.087
_refine_ls_hydrogen_treatment mixed
_refine_ls_matrix_type full
_refine_ls_number_parameters 382
_refine_ls_number_reflns 7321
_refine_ls_number_restraints 1
_refine_ls_restrained_S_all 1.119
_refine_ls_R_factor_all 0.0512
_refine_ls_R_factor_gt 0.0466
_refine_ls_shift/su_max 0.000
_refine_ls_shift/su_mean 0.000
_refine_ls_structure_factor_coef Fsqd
_refine_ls_weighting_details 'w=1/[\s^2^(Fo^2^)+(0.0632P)^2^+1.2995P] where P=(Fo^2^+2Fc^2^)/3'
_refine_ls_weighting_scheme calc
_refine_ls_wR_factor_gt 0.1270
_refine_ls_wR_factor_ref 0.1308
_reflns_Friedel_coverage 0.000
_reflns_number_gt 6551
_reflns_number_total 7321
_reflns_threshold_expression 'I > 2\s(I)'
_cod_data_source_file d3dt00765k2.cif
_cod_data_source_block compound_7
_cod_original_sg_symbol_H-M 'P 21/n'
_cod_database_code 7712761
_shelx_shelxl_version_number 2018/3
_shelx_space_group_comment
;
The symmetry employed for this shelxl refinement is uniquely defined
by the following loop, which should always be used as a source of
symmetry information in preference to the above space-group names.
They are only intended as comments.
;

loop_
_space_group_symop_operation_xyz
'x, y, z'
'-x+1/2, y+1/2, -z+1/2'
'-x, -y, -z'
'x-1/2, -y-1/2, z-1/2'

loop_
_atom_site_label
_atom_site_type_symbol
_atom_site_fract_x
_atom_site_fract_y
_atom_site_fract_z
_atom_site_U_iso_or_equiv
_atom_site_adp_type
_atom_site_occupancy
_atom_site_site_symmetry_order
_atom_site_calc_flag
_atom_site_refinement_flags_posn
_atom_site_refinement_flags_adp
_atom_site_refinement_flags_occupancy
_atom_site_disorder_assembly
_atom_site_disorder_group
H2 H 0.7344(10) 0.1319(8) 0.3140(8) 0.019(3) Uiso 1 1 d D . . . .
H1 H 0.5529(15) 0.1153(11) 0.3604(10) 0.039(5) Uiso 1 1 d . . . . .
Al1 Al 0.61394(3) 0.16979(2) 0.32197(2) 0.02636(12) Uani 1 1 d D . . . .
N1 N 0.76573(9) 0.30211(6) 0.42075(6) 0.0233(2) Uani 1 1 d . . . . .
N2 N 0.70638(9) 0.21996(6) 0.49353(6) 0.0236(2) Uani 1 1 d . . . . .
C1 C 0.69192(10) 0.24161(8) 0.41696(7) 0.0229(3) Uani 1 1 d . . . . .
C10 C 0.78812(11) 0.26535(8) 0.54294(8) 0.0265(3) Uani 1 1 d . . . . .
H10 H 0.812380 0.260998 0.597266 0.032 Uiso 1 1 calc R U . . .
C9 C 0.82541(11) 0.31677(8) 0.49714(8) 0.0263(3) Uani 1 1 d . . . . .
H9 H 0.880693 0.354913 0.513572 0.032 Uiso 1 1 calc R U . . .
C11 C 0.51261(11) 0.21956(8) 0.22008(8) 0.0280(3) Uani 1 1 d . . . . .
C2 C 0.78188(12) 0.34864(8) 0.35530(8) 0.0280(3) Uani 1 1 d . . . . .
C13 C 0.64370(12) 0.16072(8) 0.52448(7) 0.0277(3) Uani 1 1 d . . . . .
C34 C 0.40946(12) 0.22830(9) 0.24850(8) 0.0300(3) Uani 1 1 d . . . . .
C31 C 0.50179(12) 0.14289(9) 0.18172(8) 0.0303(3) Uani 1 1 d . . . . .
C33 C 0.34963(12) 0.15927(9) 0.23503(8) 0.0320(3) Uani 1 1 d . . . . .
C32 C 0.40634(12) 0.10624(9) 0.19406(8) 0.0322(3) Uani 1 1 d . . . . .
C18 C 0.53446(12) 0.17992(9) 0.53230(8) 0.0320(3) Uani 1 1 d . . . . .
C7 C 0.71925(13) 0.41797(9) 0.33707(8) 0.0325(3) Uani 1 1 d . . . . .
C14 C 0.69669(14) 0.08962(9) 0.54889(8) 0.0341(3) Uani 1 1 d . . . . .
C3 C 0.86442(13) 0.32474(10) 0.31698(9) 0.0353(3) Uani 1 1 d . . . . .
C28 C 0.63622(13) 0.44499(9) 0.38414(9) 0.0346(3) Uani 1 1 d . . . . .
H28 H 0.608792 0.398431 0.406475 0.042 Uiso 1 1 calc R U . . .
C22 C 0.47952(13) 0.25773(10) 0.50438(9) 0.0365(3) Uani 1 1 d . . . . .
H22 H 0.499356 0.270177 0.454861 0.044 Uiso 1 1 calc R U . . .
C39 C 0.56822(13) 0.28733(10) 0.18754(9) 0.0362(3) Uani 1 1 d . . . . .
H39A H 0.568395 0.332845 0.219678 0.054 Uiso 1 1 calc R U . . .
H39B H 0.526577 0.298361 0.134776 0.054 Uiso 1 1 calc R U . . .
H39C H 0.644826 0.273592 0.187608 0.054 Uiso 1 1 calc R U . . .
C17 C 0.47912(15) 0.12402(10) 0.56721(9) 0.0412(4) Uani 1 1 d . . . . .
H17 H 0.407128 0.134879 0.573981 0.049 Uiso 1 1 calc R U . . .
C38 C 0.37622(14) 0.30119(10) 0.28496(9) 0.0398(4) Uani 1 1 d . . . . .
H38A H 0.442647 0.325276 0.317365 0.060 Uiso 1 1 calc R U . . .
H38B H 0.324501 0.287994 0.316507 0.060 Uiso 1 1 calc R U . . .
H38C H 0.340216 0.336992 0.244353 0.060 Uiso 1 1 calc R U . . .
C19 C 0.81339(14) 0.06858(10) 0.53823(10) 0.0400(4) Uani 1 1 d . . . . .
H19 H 0.848499 0.116867 0.525307 0.048 Uiso 1 1 calc R U . . .
C36 C 0.58125(13) 0.11460(11) 0.13404(9) 0.0396(4) Uani 1 1 d . . . . .
H36A H 0.574651 0.147718 0.088949 0.059 Uiso 1 1 calc R U . . .
H36B H 0.562114 0.061794 0.117159 0.059 Uiso 1 1 calc R U . . .
H36C H 0.657745 0.116235 0.165560 0.059 Uiso 1 1 calc R U . . .
C25 C 0.93625(13) 0.25224(11) 0.34123(10) 0.0429(4) Uani 1 1 d . . . . .
H25 H 0.897692 0.219148 0.372294 0.051 Uiso 1 1 calc R U . . .
C6 C 0.74014(16) 0.46347(10) 0.27632(9) 0.0445(4) Uani 1 1 d . . . . .
H6 H 0.699066 0.509315 0.261892 0.053 Uiso 1 1 calc R U . . .
C16 C 0.52876(17) 0.05307(11) 0.59188(10) 0.0478(4) Uani 1 1 d . . . . .
H16 H 0.490079 0.016570 0.614894 0.057 Uiso 1 1 calc R U . . .
C30 C 0.69604(15) 0.49762(11) 0.45244(10) 0.0430(4) Uani 1 1 d . . . . .
H30A H 0.760864 0.470745 0.483611 0.065 Uiso 1 1 calc R U . . .
H30B H 0.644564 0.509991 0.484413 0.065 Uiso 1 1 calc R U . . .
H30C H 0.720144 0.545084 0.432053 0.065 Uiso 1 1 calc R U . . .
C15 C 0.63522(17) 0.03588(10) 0.58269(10) 0.0449(4) Uani 1 1 d . . . . .
H15 H 0.667268 -0.012536 0.599266 0.054 Uiso 1 1 calc R U . . .
C40 C 0.24502(14) 0.13909(12) 0.26246(10) 0.0458(4) Uani 1 1 d . . . . .
H40A H 0.264628 0.103355 0.305880 0.069 Uiso 1 1 calc R U . . .
H40B H 0.190177 0.115086 0.220243 0.069 Uiso 1 1 calc R U . . .
H40C H 0.213540 0.185946 0.278755 0.069 Uiso 1 1 calc R U . . .
C37 C 0.36817(16) 0.02370(10) 0.17286(10) 0.0459(4) Uani 1 1 d . . . . .
H37A H 0.416635 0.000128 0.143521 0.069 Uiso 1 1 calc R U . . .
H37B H 0.291500 0.024114 0.141583 0.069 Uiso 1 1 calc R U . . .
H37C H 0.371980 -0.005896 0.219941 0.069 Uiso 1 1 calc R U . . .
C4 C 0.88214(15) 0.37391(12) 0.25705(10) 0.0487(5) Uani 1 1 d . . . . .
H4 H 0.936593 0.360368 0.230215 0.058 Uiso 1 1 calc R U . . .
C5 C 0.82100(18) 0.44151(12) 0.23714(10) 0.0522(5) Uani 1 1 d . . . . .
H5 H 0.834097 0.472847 0.196899 0.063 Uiso 1 1 calc R U . . .
C24 C 0.52546(16) 0.32418(11) 0.56168(11) 0.0471(4) Uani 1 1 d . . . . .
H24A H 0.504325 0.315329 0.610239 0.071 Uiso 1 1 calc R U . . .
H24B H 0.494276 0.373095 0.539452 0.071 Uiso 1 1 calc R U . . .
H24C H 0.606612 0.325841 0.571309 0.071 Uiso 1 1 calc R U . . .
C29 C 0.53299(16) 0.48821(10) 0.33480(11) 0.0497(4) Uani 1 1 d . . . . .
H29A H 0.556154 0.538276 0.319277 0.075 Uiso 1 1 calc R U . . .
H29B H 0.478071 0.495573 0.365308 0.075 Uiso 1 1 calc R U . . .
H29C H 0.499977 0.457902 0.288875 0.075 Uiso 1 1 calc R U . . .
C23 C 0.34984(14) 0.25659(14) 0.48737(12) 0.0532(5) Uani 1 1 d . . . . .
H23A H 0.320966 0.214169 0.452305 0.080 Uiso 1 1 calc R U . . .
H23B H 0.320212 0.305233 0.463522 0.080 Uiso 1 1 calc R U . . .
H23C H 0.327051 0.249644 0.535613 0.080 Uiso 1 1 calc R U . . .
C27 C 0.95042(17) 0.20434(15) 0.27042(13) 0.0609(6) Uani 1 1 d . . . . .
H27A H 0.877118 0.192482 0.237286 0.091 Uiso 1 1 calc R U . . .
H27B H 0.989673 0.156487 0.288355 0.091 Uiso 1 1 calc R U . . .
H27C H 0.993361 0.234050 0.241249 0.091 Uiso 1 1 calc R U . . .
C26 C 1.05221(15) 0.27445(15) 0.39327(13) 0.0610(6) Uani 1 1 d . . . . .
H26A H 1.091983 0.306688 0.363985 0.091 Uiso 1 1 calc R U . . .
H26B H 1.095296 0.227798 0.410178 0.091 Uiso 1 1 calc R U . . .
H26C H 1.042118 0.302816 0.438316 0.091 Uiso 1 1 calc R U . . .
C21 C 0.89018(18) 0.03527(14) 0.61211(11) 0.0592(5) Uani 1 1 d . . . . .
H21A H 0.890580 0.069596 0.655489 0.089 Uiso 1 1 calc R U . . .
H21B H 0.965799 0.030446 0.605102 0.089 Uiso 1 1 calc R U . . .
H21C H 0.862912 -0.015386 0.622605 0.089 Uiso 1 1 calc R U . . .
C20 C 0.8051(2) 0.01227(19) 0.47041(13) 0.0847(9) Uani 1 1 d . . . . .
H20A H 0.771446 -0.035905 0.481631 0.127 Uiso 1 1 calc R U . . .
H20B H 0.879554 0.002059 0.463230 0.127 Uiso 1 1 calc R U . . .
H20C H 0.758911 0.034962 0.423363 0.127 Uiso 1 1 calc R U . . .

loop_
_atom_site_aniso_label
_atom_site_aniso_U_11
_atom_site_aniso_U_22
_atom_site_aniso_U_33
_atom_site_aniso_U_23
_atom_site_aniso_U_13
_atom_site_aniso_U_12
Al1 0.0276(2) 0.0279(2) 0.0218(2) -0.00062(14) 0.00264(15) -0.00079(15)
N1 0.0220(5) 0.0278(5) 0.0205(5) -0.0010(4) 0.0057(4) -0.0008(4)
N2 0.0240(5) 0.0263(5) 0.0205(5) -0.0006(4) 0.0055(4) -0.0002(4)
C1 0.0219(6) 0.0266(6) 0.0209(6) -0.0003(5) 0.0066(5) 0.0019(5)
C10 0.0266(6) 0.0307(7) 0.0212(6) -0.0017(5) 0.0036(5) 0.0018(5)
C9 0.0243(6) 0.0310(7) 0.0225(6) -0.0036(5) 0.0033(5) -0.0020(5)
C11 0.0260(6) 0.0350(7) 0.0221(6) 0.0016(5) 0.0040(5) -0.0002(5)
C2 0.0291(7) 0.0339(7) 0.0214(6) -0.0009(5) 0.0072(5) -0.0087(5)
C13 0.0341(7) 0.0305(7) 0.0189(6) 0.0000(5) 0.0074(5) -0.0048(6)
C34 0.0282(7) 0.0396(8) 0.0214(6) 0.0026(5) 0.0046(5) 0.0024(6)
C31 0.0288(7) 0.0382(7) 0.0220(6) 0.0004(5) 0.0021(5) 0.0033(6)
C33 0.0270(7) 0.0440(8) 0.0235(6) 0.0060(6) 0.0030(5) -0.0011(6)
C32 0.0320(7) 0.0369(8) 0.0236(6) 0.0025(6) -0.0014(5) -0.0021(6)
C18 0.0330(7) 0.0423(8) 0.0221(6) -0.0031(6) 0.0092(5) -0.0064(6)
C7 0.0387(8) 0.0323(7) 0.0243(6) 0.0007(5) 0.0035(6) -0.0077(6)
C14 0.0455(8) 0.0319(7) 0.0246(7) 0.0021(5) 0.0075(6) -0.0012(6)
C3 0.0309(7) 0.0497(9) 0.0272(7) -0.0076(6) 0.0107(6) -0.0114(6)
C28 0.0385(8) 0.0289(7) 0.0346(7) 0.0018(6) 0.0053(6) 0.0019(6)
C22 0.0306(7) 0.0507(9) 0.0312(7) 0.0020(6) 0.0131(6) 0.0034(6)
C39 0.0347(7) 0.0438(8) 0.0284(7) 0.0049(6) 0.0046(6) -0.0056(6)
C17 0.0438(9) 0.0507(9) 0.0335(8) -0.0031(7) 0.0181(7) -0.0126(7)
C38 0.0430(9) 0.0453(9) 0.0318(8) -0.0004(7) 0.0104(6) 0.0075(7)
C19 0.0461(9) 0.0336(8) 0.0400(8) 0.0057(6) 0.0097(7) 0.0078(7)
C36 0.0364(8) 0.0531(10) 0.0277(7) -0.0044(7) 0.0048(6) 0.0087(7)
C25 0.0291(7) 0.0615(11) 0.0415(9) -0.0128(8) 0.0150(6) -0.0005(7)
C6 0.0612(11) 0.0384(8) 0.0305(8) 0.0060(6) 0.0046(7) -0.0147(8)
C16 0.0642(11) 0.0468(9) 0.0381(9) 0.0010(7) 0.0236(8) -0.0191(8)
C30 0.0458(9) 0.0447(9) 0.0363(8) -0.0055(7) 0.0055(7) 0.0068(7)
C15 0.0683(11) 0.0324(8) 0.0347(8) 0.0054(6) 0.0139(8) -0.0042(8)
C40 0.0317(8) 0.0669(11) 0.0387(9) 0.0135(8) 0.0086(6) -0.0045(8)
C37 0.0511(10) 0.0401(9) 0.0398(9) 0.0006(7) -0.0020(7) -0.0082(7)
C4 0.0483(9) 0.0733(13) 0.0300(8) -0.0084(8) 0.0201(7) -0.0246(9)
C5 0.0700(12) 0.0586(11) 0.0296(8) 0.0048(8) 0.0155(8) -0.0269(10)
C24 0.0439(9) 0.0471(10) 0.0528(10) -0.0049(8) 0.0167(8) 0.0095(7)
C29 0.0528(10) 0.0370(9) 0.0498(10) -0.0020(7) -0.0061(8) 0.0087(8)
C23 0.0317(8) 0.0817(14) 0.0480(10) 0.0046(9) 0.0134(7) 0.0057(9)
C27 0.0449(10) 0.0859(15) 0.0584(12) -0.0274(11) 0.0252(9) -0.0002(10)
C26 0.0306(9) 0.0937(16) 0.0577(12) -0.0206(11) 0.0090(8) 0.0002(9)
C21 0.0553(11) 0.0776(14) 0.0388(9) 0.0011(9) -0.0003(8) 0.0094(10)
C20 0.0583(13) 0.136(2) 0.0499(12) -0.0351(14) -0.0052(10) 0.0397(15)

loop_
_atom_type_symbol
_atom_type_description
_atom_type_scat_dispersion_real
_atom_type_scat_dispersion_imag
_atom_type_scat_source
C C 0.0181 0.0091 'International Tables Vol C Tables 4.2.6.8 and 6.1.1.4'
H H 0.0000 0.0000 'International Tables Vol C Tables 4.2.6.8 and 6.1.1.4'
Al Al 0.2130 0.2455 'International Tables Vol C Tables 4.2.6.8 and 6.1.1.4'
N N 0.0311 0.0180 'International Tables Vol C Tables 4.2.6.8 and 6.1.1.4'

loop_
_geom_angle_atom_site_label_1
_geom_angle_atom_site_label_2
_geom_angle_atom_site_label_3
_geom_angle
_geom_angle_site_symmetry_1
_geom_angle_site_symmetry_3
_geom_angle_publ_flag
C11 Al1 C1 120.01(6) . . ?
C11 Al1 H2 116.1(5) . . ?
C1 Al1 H2 93.3(5) . . ?
C11 Al1 H1 113.4(7) . . ?
C1 Al1 H1 100.8(7) . . ?
H2 Al1 H1 110.7(9) . . ?
C1 N1 C9 111.68(11) . . ?
C1 N1 C2 126.36(11) . . ?
C9 N1 C2 121.94(11) . . ?
C1 N2 C10 111.49(11) . . ?
C1 N2 C13 127.23(11) . . ?
C10 N2 C13 121.20(11) . . ?
N1 C1 N2 103.43(11) . . ?
N1 C1 Al1 130.37(9) . . ?
N2 C1 Al1 123.31(9) . . ?
C9 C10 N2 106.63(11) . . ?
C9 C10 H10 126.7 . . ?
N2 C10 H10 126.7 . . ?
C10 C9 N1 106.76(12) . . ?
C10 C9 H9 126.6 . . ?
N1 C9 H9 126.6 . . ?
C31 C11 C34 105.01(12) . . ?
C31 C11 C39 120.45(12) . . ?
C34 C11 C39 123.09(13) . . ?
C31 C11 Al1 89.90(9) . . ?
C34 C11 Al1 97.20(8) . . ?
C39 C11 Al1 114.05(9) . . ?
C3 C2 C7 123.40(13) . . ?
C3 C2 N1 118.21(13) . . ?
C7 C2 N1 118.26(12) . . ?
C14 C13 C18 123.41(13) . . ?
C14 C13 N2 118.55(13) . . ?
C18 C13 N2 117.95(12) . . ?
C33 C34 C11 108.35(13) . . ?
C33 C34 C38 126.79(14) . . ?
C11 C34 C38 124.85(14) . . ?
C32 C31 C11 108.56(12) . . ?
C32 C31 C36 128.30(14) . . ?
C11 C31 C36 123.06(13) . . ?
C34 C33 C32 109.22(13) . . ?
C34 C33 C40 126.45(15) . . ?
C32 C33 C40 124.24(15) . . ?
C31 C32 C33 108.50(13) . . ?
C31 C32 C37 127.38(15) . . ?
C33 C32 C37 124.05(14) . . ?
C17 C18 C13 116.84(15) . . ?
C17 C18 C22 121.44(14) . . ?
C13 C18 C22 121.72(13) . . ?
C6 C7 C2 117.15(15) . . ?
C6 C7 C28 120.98(15) . . ?
C2 C7 C28 121.80(12) . . ?
C13 C14 C15 116.51(15) . . ?
C13 C14 C19 123.01(13) . . ?
C15 C14 C19 120.46(14) . . ?
C2 C3 C4 116.41(16) . . ?
C2 C3 C25 122.38(14) . . ?
C4 C3 C25 121.12(15) . . ?
C7 C28 C29 113.56(14) . . ?
C7 C28 C30 110.53(13) . . ?
C29 C28 C30 109.14(13) . . ?
C7 C28 H28 107.8 . . ?
C29 C28 H28 107.8 . . ?
C30 C28 H28 107.8 . . ?
C18 C22 C24 112.11(13) . . ?
C18 C22 C23 113.84(15) . . ?
C24 C22 C23 109.39(14) . . ?
C18 C22 H22 107.0 . . ?
C24 C22 H22 107.0 . . ?
C23 C22 H22 107.0 . . ?
C11 C39 H39A 109.5 . . ?
C11 C39 H39B 109.5 . . ?
H39A C39 H39B 109.5 . . ?
C11 C39 H39C 109.5 . . ?
H39A C39 H39C 109.5 . . ?
H39B C39 H39C 109.5 . . ?
C16 C17 C18 121.36(16) . . ?
C16 C17 H17 119.3 . . ?
C18 C17 H17 119.3 . . ?
C34 C38 H38A 109.5 . . ?
C34 C38 H38B 109.5 . . ?
H38A C38 H38B 109.5 . . ?
C34 C38 H38C 109.5 . . ?
H38A C38 H38C 109.5 . . ?
H38B C38 H38C 109.5 . . ?
C21 C19 C20 110.15(17) . . ?
C21 C19 C14 112.58(14) . . ?
C20 C19 C14 111.16(15) . . ?
C21 C19 H19 107.6 . . ?
C20 C19 H19 107.6 . . ?
C14 C19 H19 107.6 . . ?
C31 C36 H36A 109.5 . . ?
C31 C36 H36B 109.5 . . ?
H36A C36 H36B 109.5 . . ?
C31 C36 H36C 109.5 . . ?
H36A C36 H36C 109.5 . . ?
H36B C36 H36C 109.5 . . ?
C3 C25 C26 110.48(16) . . ?
C3 C25 C27 112.27(16) . . ?
C26 C25 C27 110.36(14) . . ?
C3 C25 H25 107.9 . . ?
C26 C25 H25 107.9 . . ?
C27 C25 H25 107.9 . . ?
C5 C6 C7 120.95(17) . . ?
C5 C6 H6 119.5 . . ?
C7 C6 H6 119.5 . . ?
C15 C16 C17 120.31(15) . . ?
C15 C16 H16 119.8 . . ?
C17 C16 H16 119.8 . . ?
C28 C30 H30A 109.5 . . ?
C28 C30 H30B 109.5 . . ?
H30A C30 H30B 109.5 . . ?
C28 C30 H30C 109.5 . . ?
H30A C30 H30C 109.5 . . ?
H30B C30 H30C 109.5 . . ?
C16 C15 C14 121.57(16) . . ?
C16 C15 H15 119.2 . . ?
C14 C15 H15 119.2 . . ?
C33 C40 H40A 109.5 . . ?
C33 C40 H40B 109.5 . . ?
H40A C40 H40B 109.5 . . ?
C33 C40 H40C 109.5 . . ?
H40A C40 H40C 109.5 . . ?
H40B C40 H40C 109.5 . . ?
C32 C37 H37A 109.5 . . ?
C32 C37 H37B 109.5 . . ?
H37A C37 H37B 109.5 . . ?
C32 C37 H37C 109.5 . . ?
H37A C37 H37C 109.5 . . ?
H37B C37 H37C 109.5 . . ?
C5 C4 C3 121.51(16) . . ?
C5 C4 H4 119.2 . . ?
C3 C4 H4 119.2 . . ?
C4 C5 C6 120.58(15) . . ?
C4 C5 H5 119.7 . . ?
C6 C5 H5 119.7 . . ?
C22 C24 H24A 109.5 . . ?
C22 C24 H24B 109.5 . . ?
H24A C24 H24B 109.5 . . ?
C22 C24 H24C 109.5 . . ?
H24A C24 H24C 109.5 . . ?
H24B C24 H24C 109.5 . . ?
C28 C29 H29A 109.5 . . ?
C28 C29 H29B 109.5 . . ?
H29A C29 H29B 109.5 . . ?
C28 C29 H29C 109.5 . . ?
H29A C29 H29C 109.5 . . ?
H29B C29 H29C 109.5 . . ?
C22 C23 H23A 109.5 . . ?
C22 C23 H23B 109.5 . . ?
H23A C23 H23B 109.5 . . ?
C22 C23 H23C 109.5 . . ?
H23A C23 H23C 109.5 . . ?
H23B C23 H23C 109.5 . . ?
C25 C27 H27A 109.5 . . ?
C25 C27 H27B 109.5 . . ?
H27A C27 H27B 109.5 . . ?
C25 C27 H27C 109.5 . . ?
H27A C27 H27C 109.5 . . ?
H27B C27 H27C 109.5 . . ?
C25 C26 H26A 109.5 . . ?
C25 C26 H26B 109.5 . . ?
H26A C26 H26B 109.5 . . ?
C25 C26 H26C 109.5 . . ?
H26A C26 H26C 109.5 . . ?
H26B C26 H26C 109.5 . . ?
C19 C21 H21A 109.5 . . ?
C19 C21 H21B 109.5 . . ?
H21A C21 H21B 109.5 . . ?
C19 C21 H21C 109.5 . . ?
H21A C21 H21C 109.5 . . ?
H21B C21 H21C 109.5 . . ?
C19 C20 H20A 109.5 . . ?
C19 C20 H20B 109.5 . . ?
H20A C20 H20B 109.5 . . ?
C19 C20 H20C 109.5 . . ?
H20A C20 H20C 109.5 . . ?
H20B C20 H20C 109.5 . . ?

loop_
_geom_bond_atom_site_label_1
_geom_bond_atom_site_label_2
_geom_bond_distance
_geom_bond_site_symmetry_2
_geom_bond_publ_flag
Al1 C11 2.0900(14) . ?
Al1 C1 2.1010(13) . ?
Al1 H2 1.638(12) . ?
Al1 H1 1.455(18) . ?
N1 C1 1.3593(17) . ?
N1 C9 1.3836(16) . ?
N1 C2 1.4487(17) . ?
N2 C1 1.3634(16) . ?
N2 C10 1.3862(17) . ?
N2 C13 1.4492(17) . ?
C10 C9 1.341(2) . ?
C10 H10 0.9300 . ?
C9 H9 0.9300 . ?
C11 C31 1.463(2) . ?
C11 C34 1.4652(19) . ?
C11 C39 1.520(2) . ?
C2 C3 1.398(2) . ?
C2 C7 1.402(2) . ?
C13 C14 1.392(2) . ?
C13 C18 1.406(2) . ?
C34 C33 1.375(2) . ?
C34 C38 1.499(2) . ?
C31 C32 1.381(2) . ?
C31 C36 1.503(2) . ?
C33 C32 1.433(2) . ?
C33 C40 1.505(2) . ?
C32 C37 1.502(2) . ?
C18 C17 1.393(2) . ?
C18 C22 1.514(2) . ?
C7 C6 1.392(2) . ?
C7 C28 1.523(2) . ?
C14 C15 1.403(2) . ?
C14 C19 1.518(2) . ?
C3 C4 1.403(2) . ?
C3 C25 1.515(3) . ?
C28 C29 1.530(2) . ?
C28 C30 1.533(2) . ?
C28 H28 0.9800 . ?
C22 C24 1.529(2) . ?
C22 C23 1.532(2) . ?
C22 H22 0.9800 . ?
C39 H39A 0.9600 . ?
C39 H39B 0.9600 . ?
C39 H39C 0.9600 . ?
C17 C16 1.376(3) . ?
C17 H17 0.9300 . ?
C38 H38A 0.9600 . ?
C38 H38B 0.9600 . ?
C38 H38C 0.9600 . ?
C19 C21 1.513(2) . ?
C19 C20 1.514(3) . ?
C19 H19 0.9800 . ?
C36 H36A 0.9600 . ?
C36 H36B 0.9600 . ?
C36 H36C 0.9600 . ?
C25 C26 1.530(2) . ?
C25 C27 1.532(2) . ?
C25 H25 0.9800 . ?
C6 C5 1.381(3) . ?
C6 H6 0.9300 . ?
C16 C15 1.374(3) . ?
C16 H16 0.9300 . ?
C30 H30A 0.9600 . ?
C30 H30B 0.9600 . ?
C30 H30C 0.9600 . ?
C15 H15 0.9300 . ?
C40 H40A 0.9600 . ?
C40 H40B 0.9600 . ?
C40 H40C 0.9600 . ?
C37 H37A 0.9600 . ?
C37 H37B 0.9600 . ?
C37 H37C 0.9600 . ?
C4 C5 1.371(3) . ?
C4 H4 0.9300 . ?
C5 H5 0.9300 . ?
C24 H24A 0.9600 . ?
C24 H24B 0.9600 . ?
C24 H24C 0.9600 . ?
C29 H29A 0.9600 . ?
C29 H29B 0.9600 . ?
C29 H29C 0.9600 . ?
C23 H23A 0.9600 . ?
C23 H23B 0.9600 . ?
C23 H23C 0.9600 . ?
C27 H27A 0.9600 . ?
C27 H27B 0.9600 . ?
C27 H27C 0.9600 . ?
C26 H26A 0.9600 . ?
C26 H26B 0.9600 . ?
C26 H26C 0.9600 . ?
C21 H21A 0.9600 . ?
C21 H21B 0.9600 . ?
C21 H21C 0.9600 . ?
C20 H20A 0.9600 . ?
C20 H20B 0.9600 . ?
C20 H20C 0.9600 . ?

loop_
_geom_torsion_atom_site_label_1
_geom_torsion_atom_site_label_2
_geom_torsion_atom_site_label_3
_geom_torsion_atom_site_label_4
_geom_torsion
_geom_torsion_site_symmetry_1
_geom_torsion_site_symmetry_2
_geom_torsion_site_symmetry_3
_geom_torsion_site_symmetry_4
_geom_torsion_publ_flag
C9 N1 C1 N2 0.90(14) . . . . ?
C2 N1 C1 N2 -177.83(12) . . . . ?
C9 N1 C1 Al1 -159.84(10) . . . . ?
C2 N1 C1 Al1 21.42(19) . . . . ?
C10 N2 C1 N1 -0.80(14) . . . . ?
C13 N2 C1 N1 176.06(12) . . . . ?
C10 N2 C1 Al1 161.71(9) . . . . ?
C13 N2 C1 Al1 -21.44(18) . . . . ?
C1 N2 C10 C9 0.41(15) . . . . ?
C13 N2 C10 C9 -176.66(12) . . . . ?
N2 C10 C9 N1 0.17(15) . . . . ?
C1 N1 C9 C10 -0.69(15) . . . . ?
C2 N1 C9 C10 178.11(12) . . . . ?
C1 N1 C2 C3 -91.36(16) . . . . ?
C9 N1 C2 C3 90.03(16) . . . . ?
C1 N1 C2 C7 92.79(16) . . . . ?
C9 N1 C2 C7 -85.83(16) . . . . ?
C1 N2 C13 C14 105.75(16) . . . . ?
C10 N2 C13 C14 -77.68(16) . . . . ?
C1 N2 C13 C18 -77.73(17) . . . . ?
C10 N2 C13 C18 98.85(15) . . . . ?
C31 C11 C34 C33 5.71(15) . . . . ?
C39 C11 C34 C33 148.94(13) . . . . ?
Al1 C11 C34 C33 -86.12(11) . . . . ?
C31 C11 C34 C38 -173.60(13) . . . . ?
C39 C11 C34 C38 -30.4(2) . . . . ?
Al1 C11 C34 C38 94.56(14) . . . . ?
C34 C11 C31 C32 -5.91(15) . . . . ?
C39 C11 C31 C32 -150.33(13) . . . . ?
Al1 C11 C31 C32 91.53(11) . . . . ?
C34 C11 C31 C36 171.08(13) . . . . ?
C39 C11 C31 C36 26.7(2) . . . . ?
Al1 C11 C31 C36 -91.49(13) . . . . ?
C11 C34 C33 C32 -3.49(15) . . . . ?
C38 C34 C33 C32 175.80(13) . . . . ?
C11 C34 C33 C40 173.07(13) . . . . ?
C38 C34 C33 C40 -7.6(2) . . . . ?
C11 C31 C32 C33 3.97(16) . . . . ?
C36 C31 C32 C33 -172.81(14) . . . . ?
C11 C31 C32 C37 -173.19(14) . . . . ?
C36 C31 C32 C37 10.0(2) . . . . ?
C34 C33 C32 C31 -0.29(16) . . . . ?
C40 C33 C32 C31 -176.95(13) . . . . ?
C34 C33 C32 C37 176.98(13) . . . . ?
C40 C33 C32 C37 0.3(2) . . . . ?
C14 C13 C18 C17 0.7(2) . . . . ?
N2 C13 C18 C17 -175.67(12) . . . . ?
C14 C13 C18 C22 -179.52(13) . . . . ?
N2 C13 C18 C22 4.14(19) . . . . ?
C3 C2 C7 C6 1.5(2) . . . . ?
N1 C2 C7 C6 177.08(13) . . . . ?
C3 C2 C7 C28 -175.44(13) . . . . ?
N1 C2 C7 C28 0.2(2) . . . . ?
C18 C13 C14 C15 0.0(2) . . . . ?
N2 C13 C14 C15 176.36(13) . . . . ?
C18 C13 C14 C19 178.33(14) . . . . ?
N2 C13 C14 C19 -5.4(2) . . . . ?
C7 C2 C3 C4 -0.6(2) . . . . ?
N1 C2 C3 C4 -176.27(13) . . . . ?
C7 C2 C3 C25 175.98(14) . . . . ?
N1 C2 C3 C25 0.3(2) . . . . ?
C6 C7 C28 C29 36.5(2) . . . . ?
C2 C7 C28 C29 -146.69(14) . . . . ?
C6 C7 C28 C30 -86.51(17) . . . . ?
C2 C7 C28 C30 90.26(17) . . . . ?
C17 C18 C22 C24 101.77(17) . . . . ?
C13 C18 C22 C24 -78.03(17) . . . . ?
C17 C18 C22 C23 -23.1(2) . . . . ?
C13 C18 C22 C23 157.14(14) . . . . ?
C13 C18 C17 C16 -0.8(2) . . . . ?
C22 C18 C17 C16 179.40(15) . . . . ?
C13 C14 C19 C21 132.75(17) . . . . ?
C15 C14 C19 C21 -49.0(2) . . . . ?
C13 C14 C19 C20 -103.1(2) . . . . ?
C15 C14 C19 C20 75.1(2) . . . . ?
C2 C3 C25 C26 -98.59(18) . . . . ?
C4 C3 C25 C26 77.87(19) . . . . ?
C2 C3 C25 C27 137.76(16) . . . . ?
C4 C3 C25 C27 -45.8(2) . . . . ?
C2 C7 C6 C5 -1.3(2) . . . . ?
C28 C7 C6 C5 175.61(15) . . . . ?
C18 C17 C16 C15 0.2(3) . . . . ?
C17 C16 C15 C14 0.6(3) . . . . ?
C13 C14 C15 C16 -0.7(2) . . . . ?
C19 C14 C15 C16 -179.00(16) . . . . ?
C2 C3 C4 C5 -0.4(2) . . . . ?
C25 C3 C4 C5 -177.01(15) . . . . ?
C3 C4 C5 C6 0.5(3) . . . . ?
C7 C6 C5 C4 0.4(3) . . . . ?
